data_1559900
loop_
_publ_author_name
'Khadivjam, Tinasadat'
'Che-Quang, Huy'
'Maris, Thierry'
'Ajoyan, Zvart'
'Howarth, Ashlee J.'
'Wuest, James D.'

_publ_section_title
;
 Modular Construction of Porous Hydrogen-Bonded Molecular Materials from
 Melams
;
_journal_issue 31
_journal_name_full 'Chemistry-A European Journal'
_journal_page_first 7026
_journal_page_last 7040
_journal_paper_doi 10.1002/chem.202000186
_journal_volume 26
_journal_year 2020
_chemical_absolute_configuration ad
_chemical_formula_moiety 'C18 H20 N22'
_chemical_formula_sum 'C18 H20 N22'
_chemical_formula_weight 544.56
_chemical_name_systematic
;
 N2,N2'-(1,3-phenylene)bis[N2-(4,6-diamino-1,3,5-triazin-2-yl)
-1,3,5-triazine-2,4,6-triamine] dimethyl sulfoxide solvate
;
_space_group_crystal_system tetragonal
_space_group_IT_number 96
_space_group_name_Hall 'P 4nw 2abw'
_space_group_name_H-M_alt 'P 43 21 2'
_atom_sites_solution_hydrogens geom
_atom_sites_solution_primary dual
_audit_creation_date 2018-05-07
_audit_creation_method
;
Olex2 1.2
(compiled 2018.04.26 svn.r3504 for OlexSys, GUI svn.r5492)
;
_cell_angle_alpha 90
_cell_angle_beta 90
_cell_angle_gamma 90
_cell_formula_units_Z 8
_cell_length_a 21.2871(5)
_cell_length_b 21.2871(5)
_cell_length_c 32.0541(7)
_cell_measurement_reflns_used 9981
_cell_measurement_temperature 150
_cell_measurement_theta_max 52.437
_cell_measurement_theta_min 3.003
_cell_volume 14525.0(6)
_computing_cell_refinement
;
SAINT (2013) V8.38A; Integration Software for Single Crystal Data. 
Bruker AXS Inc., Madison, WI 53719-1173.'
;
_computing_data_collection
;
APEX 2 (2013) Bruker AXS Inc., Madison, WI 53719-1173.
;
_computing_data_reduction
;
SAINT (2013) V8.38A; Integration Software for Single Crystal Data. 
Bruker AXS Inc., Madison, WI 53719-1173.'
;
_computing_molecular_graphics 'Olex2 (Dolomanov et al., 2009)'
_computing_publication_material 'Olex2 (Dolomanov et al., 2009)'
_computing_structure_refinement 'XL (Sheldrick, 2008)'
_computing_structure_solution 'XT (Sheldrick, 2015)'
_diffrn_ambient_temperature 150
_diffrn_detector 'CMOS Area detector'
_diffrn_detector_area_resol_mean 10.24
_diffrn_detector_type 'Bruker Photon 100 CMOS Detector'
_diffrn_measured_fraction_theta_full 1.000
_diffrn_measured_fraction_theta_max 0.996
_diffrn_measurement_device 'k-geometry diffractometer'
_diffrn_measurement_device_type 'Bruker Venture Metaljet'
_diffrn_measurement_method '\w and \f scans'
_diffrn_radiation_collimation 'Focusing mirrors'
_diffrn_radiation_monochromator 'Helios MX Mirror Optics'
_diffrn_radiation_probe x-ray
_diffrn_radiation_type GaK\a
_diffrn_radiation_wavelength 1.34139
_diffrn_reflns_av_R_equivalents 0.0648
_diffrn_reflns_av_unetI/netI 0.0359
_diffrn_reflns_Laue_measured_fraction_full 1.000
_diffrn_reflns_Laue_measured_fraction_max 0.996
_diffrn_reflns_limit_h_max 24
_diffrn_reflns_limit_h_min -25
_diffrn_reflns_limit_k_max 25
_diffrn_reflns_limit_k_min -19
_diffrn_reflns_limit_l_max 37
_diffrn_reflns_limit_l_min -38
_diffrn_reflns_number 99948
_diffrn_reflns_point_group_measured_fraction_full 0.999
_diffrn_reflns_point_group_measured_fraction_max 0.992
_diffrn_reflns_theta_full 53.594
_diffrn_reflns_theta_max 54.872
_diffrn_reflns_theta_min 2.168
_diffrn_source 'Metal Jet'
_diffrn_source_target Ga
_diffrn_source_type 'Gallium Liquid Metal Jet Source'
_exptl_absorpt_coefficient_mu 0.192
_exptl_absorpt_correction_T_max 0.7508
_exptl_absorpt_correction_T_min 0.6238
_exptl_absorpt_correction_type multi-scan
_exptl_absorpt_process_details
;
SADABS-2016/2 (Bruker,2016/2) was used for absorption correction. 
wR2(int) was 0.1150 before and 0.0789 after correction. 
The Ratio of minimum to maximum transmission is 0.8308. 
The \l/2 correction factor is Not present.'
;
_exptl_crystal_colour 'clear light colourless'
_exptl_crystal_colour_lustre clear
_exptl_crystal_colour_modifier light
_exptl_crystal_colour_primary colourless
_exptl_crystal_density_diffrn 0.498
_exptl_crystal_description Block
_exptl_crystal_F_000 2256
_exptl_crystal_recrystallization_method 'crystallized from DMSO/EOH'
_exptl_crystal_size_max 0.13
_exptl_crystal_size_mid 0.11
_exptl_crystal_size_min 0.09
_refine_diff_density_max 0.150
_refine_diff_density_min -0.141
_refine_diff_density_rms 0.023
_refine_ls_abs_structure_details
;
 Flack x determined using 2878 quotients [(I+)-(I-)]/[(I+)+(I-)]
 (Parsons, Flack and Wagner, Acta Cryst. B69 (2013) 249-259).
;
_refine_ls_abs_structure_Flack -0.30(15)
_refine_ls_extinction_coef .
_refine_ls_extinction_method none
_refine_ls_goodness_of_fit_ref 0.956
_refine_ls_hydrogen_treatment constr
_refine_ls_matrix_type full
_refine_ls_number_parameters 361
_refine_ls_number_reflns 13667
_refine_ls_number_restraints 372
_refine_ls_restrained_S_all 1.121
_refine_ls_R_factor_all 0.0815
_refine_ls_R_factor_gt 0.0491
_refine_ls_shift/su_max 0.001
_refine_ls_shift/su_mean 0.000
_refine_ls_structure_factor_coef Fsqd
_refine_ls_weighting_details 'w=1/[\s^2^(Fo^2^)+(0.1090P)^2^] where P=(Fo^2^+2Fc^2^)/3'
_refine_ls_weighting_scheme calc
_refine_ls_wR_factor_gt 0.1487
_refine_ls_wR_factor_ref 0.1709
_reflns_Friedel_coverage 0.786
_reflns_Friedel_fraction_full 0.998
_reflns_Friedel_fraction_max 0.986
_reflns_number_gt 8222
_reflns_number_total 13667
_reflns_threshold_expression 'I > 2\s(I)'
_cod_data_source_file melam_7-n_dmso_jw2051.cif
_cod_data_source_block jw2051
_cod_original_cell_volume 14525.0(8)
_cod_database_code 1559900

loop_
_space_group_symop_id
_space_group_symop_operation_xyz
1 'x, y, z'
2 '-y+1/2, x+1/2, z+3/4'
3 '-x, -y, z+1/2'
4 'y+1/2, -x+1/2, z+1/4'
5 'x+1/2, -y+1/2, -z+1/4'
6 '-x+1/2, y+1/2, -z+3/4'
7 'y, x, -z'
8 '-y, -x, -z+1/2'

loop_
_atom_site_label
_atom_site_type_symbol
_atom_site_fract_x
_atom_site_fract_y
_atom_site_fract_z
_atom_site_U_iso_or_equiv
_atom_site_adp_type
_atom_site_occupancy
_atom_site_site_symmetry_order
_atom_site_calc_flag
_atom_site_refinement_flags_posn
_atom_site_refinement_flags_adp
_atom_site_refinement_flags_occupancy
_atom_site_disorder_assembly
_atom_site_disorder_group
N20 N 0.56780(12) 0.99944(11) 0.83026(5) 0.0875(6) Uani 1 1 d . U . . .
N1 N 0.40166(11) 0.94302(11) 0.71505(6) 0.0868(5) Uani 1 1 d . U . . .
N2 N 0.58960(12) 1.04467(12) 0.76571(6) 0.0947(6) Uani 1 1 d . U . . .
N3 N 0.32963(11) 0.94383(12) 0.76881(6) 0.0916(6) Uani 1 1 d . U . . .
N4 N 0.23265(12) 0.88793(12) 0.76115(6) 0.0952(6) Uani 1 1 d . U . . .
N5 N 0.31015(12) 0.89112(13) 0.70450(6) 0.0983(6) Uani 1 1 d . U . . .
N6 N 0.25166(12) 0.94544(13) 0.81757(6) 0.1056(7) Uani 1 1 d . U . . .
H6A H 0.215995 0.933156 0.828798 0.127 Uiso 1 1 calc R . . . .
H6B H 0.276388 0.971449 0.831207 0.127 Uiso 1 1 calc R . . . .
N7 N 0.21522(13) 0.83857(13) 0.69781(7) 0.1098(8) Uani 1 1 d . U . . .
H7A H 0.179451 0.824509 0.707929 0.132 Uiso 1 1 calc R . . . .
H7B H 0.226430 0.828986 0.672167 0.132 Uiso 1 1 calc R . . . .
N8 N 0.45443(11) 0.93543(11) 0.65218(5) 0.0839(5) Uani 1 1 d . U . . .
N9 N 0.49037(14) 0.83586(13) 0.62856(7) 0.1036(6) Uani 1 1 d . U . . .
N10 N 0.43732(14) 0.84639(13) 0.69397(7) 0.1036(6) Uani 1 1 d . U . . .
N11 N 0.50029(11) 0.92301(11) 0.58779(6) 0.0869(6) Uani 1 1 d . U . . .
H11A H 0.518452 0.900304 0.568272 0.104 Uiso 1 1 calc R . . . .
H11B H 0.494513 0.963528 0.583941 0.104 Uiso 1 1 calc R . . . .
N12 N 0.48140(19) 0.75408(17) 0.67586(10) 0.1466(10) Uani 1 1 d . U . . .
H12A H 0.502709 0.729478 0.658925 0.176 Uiso 1 1 calc R . . . .
H12B H 0.467781 0.739494 0.699898 0.176 Uiso 1 1 calc R . . . .
N13 N 0.62545(14) 1.11465(15) 0.71596(7) 0.1198(7) Uani 1 1 d . U . . .
N14 N 0.72200(15) 1.17028(16) 0.73000(8) 0.1269(8) Uani 1 1 d . U . . .
N15 N 0.68183(14) 1.10174(15) 0.78044(7) 0.1174(7) Uani 1 1 d . U . . .
N16 N 0.66733(16) 1.18426(17) 0.66809(8) 0.1413(10) Uani 1 1 d . U . . .
H16A H 0.637410 1.175022 0.650165 0.170 Uiso 1 1 calc R . . . .
H16B H 0.696384 1.211913 0.661435 0.170 Uiso 1 1 calc R . . . .
N17 N 0.76294(15) 1.16601(16) 0.79571(8) 0.1321(9) Uani 1 1 d . U . . .
H17A H 0.763075 1.153677 0.821917 0.159 Uiso 1 1 calc R . . . .
H17B H 0.790274 1.194189 0.787118 0.159 Uiso 1 1 calc R . . . .
N19 N 0.63788(13) 0.91997(13) 0.85587(7) 0.0993(6) Uani 1 1 d . U . . .
N18 N 0.65390(13) 0.96189(13) 0.78824(7) 0.1013(6) Uani 1 1 d . U . . .
N22 N 0.55611(12) 0.95682(12) 0.89584(6) 0.0960(6) Uani 1 1 d . U . . .
H22A H 0.567035 0.931015 0.916025 0.115 Uiso 1 1 calc R . . . .
H22B H 0.523576 0.981861 0.899056 0.115 Uiso 1 1 calc R . . . .
N21 N 0.71555(14) 0.88566(15) 0.81215(9) 0.1226(8) Uani 1 1 d . U . . .
H21A H 0.734334 0.885522 0.787690 0.147 Uiso 1 1 calc R . . . .
H21B H 0.727906 0.859573 0.831803 0.147 Uiso 1 1 calc R . . . .
C1 C 0.49419(13) 0.99613(13) 0.74012(7) 0.0805(6) Uani 1 1 d . U . . .
H1 H 0.516484 0.957501 0.739065 0.097 Uiso 1 1 calc R . . . .
C2 C 0.52427(14) 1.05085(14) 0.75365(6) 0.0838(6) Uani 1 1 d . U . . .
C3 C 0.49019(15) 1.10969(15) 0.75394(7) 0.0900(6) Uani 1 1 d . U . . .
H3 H 0.510336 1.147336 0.762556 0.108 Uiso 1 1 calc R . . . .
C4 C 0.43116(16) 1.11043(15) 0.74215(8) 0.0935(7) Uani 1 1 d . U . . .
H4 H 0.409597 1.149500 0.741719 0.112 Uiso 1 1 calc R . . . .
C5 C 0.39856(15) 1.05628(15) 0.73020(7) 0.0895(6) Uani 1 1 d . U . . .
H5 H 0.355114 1.058488 0.723591 0.107 Uiso 1 1 calc R . . . .
C6 C 0.43048(14) 0.99868(14) 0.72802(7) 0.0835(6) Uani 1 1 d . U . . .
C7 C 0.63732(17) 1.08696(18) 0.75334(8) 0.1126(7) Uani 1 1 d . U . . .
C8 C 0.66866(19) 1.1563(2) 0.70546(9) 0.1296(8) Uani 1 1 d . U . . .
C9 C 0.72012(19) 1.1413(2) 0.76826(9) 0.1256(8) Uani 1 1 d . U . . .
C10 C 0.60542(16) 0.99867(15) 0.79666(8) 0.0919(6) Uani 1 1 d . U . . .
C11 C 0.58941(15) 0.95800(15) 0.85978(7) 0.0923(6) Uani 1 1 d . U . . .
C12 C 0.66983(17) 0.92417(17) 0.81920(9) 0.1052(7) Uani 1 1 d . U . . .
C13 C 0.34553(14) 0.92109(15) 0.73020(7) 0.0924(6) Uani 1 1 d . U . . .
C14 C 0.26807(15) 0.92488(16) 0.78032(8) 0.0971(7) Uani 1 1 d . U . . .
C15 C 0.25242(15) 0.87440(16) 0.72134(8) 0.0990(7) Uani 1 1 d . U . . .
C16 C 0.43193(15) 0.90302(16) 0.68514(7) 0.0901(6) Uani 1 1 d . U . . .
C17 C 0.48158(15) 0.89607(15) 0.62312(8) 0.0915(6) Uani 1 1 d . U . . .
C18 C 0.47028(19) 0.81082(17) 0.66555(9) 0.1113(7) Uani 1 1 d . U . . .

loop_
_atom_site_aniso_label
_atom_site_aniso_U_11
_atom_site_aniso_U_22
_atom_site_aniso_U_33
_atom_site_aniso_U_23
_atom_site_aniso_U_13
_atom_site_aniso_U_12
N20 0.1157(13) 0.1034(13) 0.0435(8) 0.0088(9) 0.0060(9) -0.0086(11)
N1 0.1032(12) 0.1083(12) 0.0489(8) -0.0116(9) 0.0116(9) -0.0215(10)
N2 0.1189(12) 0.1176(13) 0.0475(8) 0.0120(9) -0.0021(9) -0.0350(11)
N3 0.0968(12) 0.1315(14) 0.0465(9) -0.0159(10) 0.0095(9) -0.0324(11)
N4 0.1068(13) 0.1279(15) 0.0510(9) -0.0143(10) 0.0147(10) -0.0300(12)
N5 0.1148(14) 0.1291(14) 0.0511(9) -0.0198(10) 0.0133(10) -0.0367(12)
N6 0.1168(15) 0.1441(17) 0.0560(10) -0.0347(11) 0.0209(11) -0.0336(14)
N7 0.1259(16) 0.1473(18) 0.0563(11) -0.0179(12) 0.0024(11) -0.0533(14)
N8 0.1125(13) 0.0951(12) 0.0441(8) -0.0045(9) 0.0111(9) -0.0052(11)
N9 0.1465(16) 0.1017(13) 0.0626(10) 0.0033(11) 0.0223(11) 0.0016(13)
N10 0.1381(15) 0.1108(14) 0.0618(10) -0.0002(11) 0.0290(11) 0.0014(13)
N11 0.1169(15) 0.0930(13) 0.0507(9) 0.0105(9) 0.0188(10) 0.0072(12)
N12 0.212(2) 0.138(2) 0.0893(15) 0.0182(15) 0.0474(17) 0.0295(19)
N13 0.1373(15) 0.1660(17) 0.0561(10) 0.0263(11) -0.0215(11) -0.0711(14)
N14 0.1423(16) 0.1701(18) 0.0684(11) 0.0185(12) -0.0229(12) -0.0788(15)
N15 0.1364(16) 0.1594(17) 0.0562(10) 0.0168(12) -0.0178(11) -0.0599(14)
N16 0.161(2) 0.192(2) 0.0715(13) 0.0263(15) -0.0278(14) -0.0775(18)
N17 0.1503(19) 0.174(2) 0.0723(13) 0.0128(14) -0.0264(14) -0.0689(17)
N19 0.1173(15) 0.1242(15) 0.0565(10) 0.0049(11) 0.0049(10) 0.0090(12)
N18 0.1147(14) 0.1285(15) 0.0607(11) 0.0043(11) 0.0116(11) -0.0059(12)
N22 0.1161(15) 0.1206(16) 0.0512(9) 0.0082(10) 0.0104(10) 0.0176(13)
N21 0.1259(18) 0.152(2) 0.0893(14) 0.0186(15) 0.0347(14) 0.0197(16)
C1 0.1005(14) 0.0972(13) 0.0439(10) 0.0057(10) 0.0007(10) -0.0194(12)
C2 0.1063(13) 0.1038(13) 0.0413(9) 0.0068(10) -0.0007(10) -0.0190(11)
C3 0.1127(15) 0.1033(14) 0.0541(11) 0.0001(11) 0.0002(12) -0.0143(13)
C4 0.1125(16) 0.1066(15) 0.0615(12) -0.0006(12) 0.0030(12) -0.0101(14)
C5 0.1054(15) 0.1092(15) 0.0538(11) -0.0030(11) -0.0008(11) -0.0102(13)
C6 0.0995(13) 0.1054(13) 0.0455(9) -0.0041(10) 0.0060(10) -0.0197(12)
C7 0.1323(15) 0.1560(16) 0.0496(10) 0.0186(11) -0.0107(11) -0.0574(13)
C8 0.1472(16) 0.1745(18) 0.0671(12) 0.0252(13) -0.0230(13) -0.0799(15)
C9 0.1438(16) 0.1670(18) 0.0659(12) 0.0151(13) -0.0221(13) -0.0677(15)
C10 0.1146(14) 0.1098(14) 0.0512(10) 0.0087(10) 0.0020(11) -0.0169(12)
C11 0.1175(14) 0.1126(14) 0.0468(9) 0.0089(10) 0.0061(10) 0.0048(12)
C12 0.1180(15) 0.1299(16) 0.0677(11) 0.0045(12) 0.0171(12) 0.0079(13)
C13 0.1048(13) 0.1241(14) 0.0482(10) -0.0147(10) 0.0102(10) -0.0330(12)
C14 0.1058(14) 0.1321(15) 0.0534(10) -0.0152(11) 0.0168(11) -0.0321(12)
C15 0.1122(14) 0.1351(15) 0.0497(10) -0.0180(11) 0.0119(10) -0.0360(13)
C16 0.1153(13) 0.1060(13) 0.0491(10) -0.0074(10) 0.0171(10) -0.0077(13)
C17 0.1229(14) 0.0964(13) 0.0553(10) -0.0037(11) 0.0135(11) -0.0025(12)
C18 0.1566(17) 0.1083(15) 0.0690(12) 0.0047(12) 0.0344(13) 0.0092(15)

loop_
_atom_type_symbol
_atom_type_description
_atom_type_scat_dispersion_real
_atom_type_scat_dispersion_imag
_atom_type_scat_source
C C 0.0139 0.0070 'International Tables Vol C Tables 4.2.6.8 and 6.1.1.4'
H H 0.0000 0.0000 'International Tables Vol C Tables 4.2.6.8 and 6.1.1.4'
N N 0.0240 0.0136 'International Tables Vol C Tables 4.2.6.8 and 6.1.1.4'

loop_
_geom_angle_atom_site_label_1
_geom_angle_atom_site_label_2
_geom_angle_atom_site_label_3
_geom_angle
_geom_angle_site_symmetry_1
_geom_angle_site_symmetry_3
C10 N20 C11 110.2(3) . .
C6 N1 C16 120.3(2) . .
C13 N1 C6 124.4(2) . .
C13 N1 C16 115.2(2) . .
C7 N2 C2 123.8(2) . .
C7 N2 C10 117.4(3) . .
C10 N2 C2 118.1(2) . .
C13 N3 C14 111.2(2) . .
C14 N4 C15 113.8(2) . .
C13 N5 C15 113.4(2) . .
H6A N6 H6B 120.0 . .
C14 N6 H6A 120.0 . .
C14 N6 H6B 120.0 . .
H7A N7 H7B 120.0 . .
C15 N7 H7A 120.0 . .
C15 N7 H7B 120.0 . .
C16 N8 C17 111.5(2) . .
C17 N9 C18 116.9(3) . .
C16 N10 C18 115.4(2) . .
H11A N11 H11B 120.0 . .
C17 N11 H11A 120.0 . .
C17 N11 H11B 120.0 . .
H12A N12 H12B 120.0 . .
C18 N12 H12A 120.0 . .
C18 N12 H12B 120.0 . .
C8 N13 C7 112.7(3) . .
C9 N14 C8 112.3(3) . .
C9 N15 C7 115.3(3) . .
H16A N16 H16B 120.0 . .
C8 N16 H16A 120.0 . .
C8 N16 H16B 120.0 . .
H17A N17 H17B 120.0 . .
C9 N17 H17A 120.0 . .
C9 N17 H17B 120.0 . .
C11 N19 C12 115.7(3) . .
C12 N18 C10 114.0(2) . .
H22A N22 H22B 120.0 . .
C11 N22 H22A 120.0 . .
C11 N22 H22B 120.0 . .
H21A N21 H21B 120.0 . .
C12 N21 H21A 120.0 . .
C12 N21 H21B 120.0 . .
C2 C1 H1 120.2 . .
C2 C1 C6 119.5(3) . .
C6 C1 H1 120.2 . .
C1 C2 N2 116.5(3) . .
C1 C2 C3 119.6(3) . .
C3 C2 N2 123.9(2) . .
C2 C3 H3 120.4 . .
C4 C3 C2 119.2(3) . .
C4 C3 H3 120.4 . .
C3 C4 H4 118.5 . .
C3 C4 C5 122.9(3) . .
C5 C4 H4 118.5 . .
C4 C5 H5 120.2 . .
C4 C5 C6 119.6(3) . .
C6 C5 H5 120.2 . .
N1 C6 C1 118.1(3) . .
N1 C6 C5 122.9(3) . .
C5 C6 C1 119.0(3) . .
N13 C7 N2 112.9(3) . .
N15 C7 N2 118.8(2) . .
N15 C7 N13 127.5(3) . .
N13 C8 N14 124.0(3) . .
N13 C8 N16 120.8(3) . .
N16 C8 N14 114.9(3) . .
N15 C9 N14 127.4(3) . .
N15 C9 N17 119.8(3) . .
N17 C9 N14 112.4(3) . .
N20 C10 N2 114.0(3) . .
N18 C10 N20 129.5(3) . .
N18 C10 N2 116.5(2) . .
N19 C11 N20 126.3(2) . .
N19 C11 N22 118.6(2) . .
N22 C11 N20 115.1(3) . .
N18 C12 N19 124.1(3) . .
N21 C12 N19 119.1(3) . .
N21 C12 N18 116.6(3) . .
N3 C13 N1 114.5(2) . .
N5 C13 N1 116.9(2) . .
N5 C13 N3 127.5(3) . .
N4 C14 N3 127.4(2) . .
N4 C14 N6 119.6(3) . .
N6 C14 N3 112.7(2) . .
N4 C15 N5 125.3(2) . .
N7 C15 N4 117.6(3) . .
N7 C15 N5 116.9(2) . .
N8 C16 N1 112.3(3) . .
N10 C16 N1 117.7(2) . .
N10 C16 N8 129.9(3) . .
N9 C17 N8 124.4(2) . .
N9 C17 N11 119.6(3) . .
N11 C17 N8 116.0(3) . .
N9 C18 N10 121.2(3) . .
N12 C18 N9 122.4(3) . .
N12 C18 N10 116.4(3) . .

loop_
_geom_bond_atom_site_label_1
_geom_bond_atom_site_label_2
_geom_bond_distance
_geom_bond_site_symmetry_2
N20 C10 1.342(4) .
N20 C11 1.373(4) .
N1 C6 1.398(3) .
N1 C13 1.372(3) .
N1 C16 1.435(4) .
N2 C2 1.450(4) .
N2 C7 1.414(4) .
N2 C10 1.434(4) .
N3 C13 1.371(3) .
N3 C14 1.420(4) .
N4 C14 1.251(3) .
N4 C15 1.374(3) .
N5 C13 1.286(3) .
N5 C15 1.389(4) .
N6 H6A 0.8800 .
N6 H6B 0.8800 .
N6 C14 1.319(3) .
N7 H7A 0.8800 .
N7 H7B 0.8800 .
N7 C15 1.333(3) .
N8 C16 1.350(3) .
N8 C17 1.380(3) .
N9 C17 1.307(4) .
N9 C18 1.369(4) .
N10 C16 1.244(4) .
N10 C18 1.377(4) .
N11 H11A 0.8800 .
N11 H11B 0.8800 .
N11 C17 1.330(3) .
N12 H12A 0.8800 .
N12 H12B 0.8800 .
N12 C18 1.274(4) .
N13 C7 1.359(4) .
N13 C8 1.320(4) .
N14 C8 1.413(4) .
N14 C9 1.373(4) .
N15 C7 1.323(4) .
N15 C9 1.235(4) .
N16 H16A 0.8800 .
N16 H16B 0.8800 .
N16 C8 1.338(4) .
N17 H17A 0.8800 .
N17 H17B 0.8800 .
N17 C9 1.372(4) .
N19 C11 1.317(4) .
N19 C12 1.361(4) .
N18 C10 1.323(4) .
N18 C12 1.321(4) .
N22 H22A 0.8800 .
N22 H22B 0.8800 .
N22 C11 1.356(3) .
N21 H21A 0.8800 .
N21 H21B 0.8800 .
N21 C12 1.293(4) .
C1 H1 0.9500 .
C1 C2 1.398(4) .
C1 C6 1.412(4) .
C2 C3 1.447(4) .
C3 H3 0.9500 .
C3 C4 1.312(4) .
C4 H4 0.9500 .
C4 C5 1.399(4) .
C5 H5 0.9500 .
C5 C6 1.404(4) .

loop_
_geom_hbond_atom_site_label_D
_geom_hbond_atom_site_label_H
_geom_hbond_atom_site_label_A
_geom_hbond_distance_DH
_geom_hbond_distance_HA
_geom_hbond_distance_DA
_geom_hbond_angle_DHA
_geom_hbond_site_symmetry_A
_geom_hbond_publ_flag
N6 H6B N9 0.88 2.14 2.983(3) 161.1 4_465 yes
N7 H7A N4 0.88 2.13 2.975(3) 161.8 8_666 yes
N11 H11A N3 0.88 2.33 3.202(3) 172.1 2_654 yes
N11 H11B N20 0.88 2.23 3.092(4) 167.6 2_654 yes
N16 H16A N19 0.88 2.03 2.899(4) 167.9 2_654 yes
N17 H17B N14 0.88 2.05 2.896(4) 161.7 8_776 yes
N22 H22A N13 0.88 2.24 3.110(3) 168.0 4_465 yes
N22 H22B N8 0.88 2.32 3.195(3) 175.4 4_465 yes

loop_
_geom_torsion_atom_site_label_1
_geom_torsion_atom_site_label_2
_geom_torsion_atom_site_label_3
_geom_torsion_atom_site_label_4
_geom_torsion
_geom_torsion_site_symmetry_1
_geom_torsion_site_symmetry_2
_geom_torsion_site_symmetry_3
_geom_torsion_site_symmetry_4
N2 C2 C3 C4 179.5(2) . . . .
C1 C2 C3 C4 1.2(3) . . . .
C2 N2 C7 N13 -28.9(5) . . . .
C2 N2 C7 N15 141.8(3) . . . .
C2 N2 C10 N20 -46.8(3) . . . .
C2 N2 C10 N18 132.9(3) . . . .
C2 C1 C6 N1 -179.36(19) . . . .
C2 C1 C6 C5 -0.5(3) . . . .
C2 C3 C4 C5 1.7(4) . . . .
C3 C4 C5 C6 -4.0(4) . . . .
C4 C5 C6 N1 -177.9(2) . . . .
C4 C5 C6 C1 3.3(3) . . . .
C6 N1 C13 N3 -22.4(4) . . . .
C6 N1 C13 N5 146.4(3) . . . .
C6 N1 C16 N8 -46.7(4) . . . .
C6 N1 C16 N10 128.8(3) . . . .
C6 C1 C2 N2 179.79(19) . . . .
C6 C1 C2 C3 -1.8(3) . . . .
C7 N2 C2 C1 134.8(3) . . . .
C7 N2 C2 C3 -43.6(4) . . . .
C7 N2 C10 N20 124.4(3) . . . .
C7 N2 C10 N18 -55.9(4) . . . .
C7 N13 C8 N14 0.7(6) . . . .
C7 N13 C8 N16 174.4(4) . . . .
C7 N15 C9 N14 -1.2(7) . . . .
C7 N15 C9 N17 171.3(4) . . . .
C8 N13 C7 N2 177.0(4) . . . .
C8 N13 C7 N15 7.3(6) . . . .
C8 N14 C9 N15 7.7(7) . . . .
C8 N14 C9 N17 -165.3(4) . . . .
C9 N14 C8 N13 -7.2(6) . . . .
C9 N14 C8 N16 178.7(4) . . . .
C9 N15 C7 N2 -176.5(4) . . . .
C9 N15 C7 N13 -7.3(6) . . . .
C10 N20 C11 N19 -3.3(4) . . . .
C10 N20 C11 N22 177.5(3) . . . .
C10 N2 C2 C1 -54.6(3) . . . .
C10 N2 C2 C3 127.1(3) . . . .
C10 N2 C7 N13 160.4(3) . . . .
C10 N2 C7 N15 -28.9(5) . . . .
C10 N18 C12 N19 3.6(5) . . . .
C10 N18 C12 N21 177.7(3) . . . .
C11 N20 C10 N2 -174.7(2) . . . .
C11 N20 C10 N18 5.6(4) . . . .
C11 N19 C12 N18 -1.9(5) . . . .
C11 N19 C12 N21 -175.8(3) . . . .
C12 N19 C11 N20 1.8(5) . . . .
C12 N19 C11 N22 -179.0(3) . . . .
C12 N18 C10 N20 -5.9(5) . . . .
C12 N18 C10 N2 174.4(3) . . . .
C13 N1 C6 C1 129.3(3) . . . .
C13 N1 C6 C5 -49.6(4) . . . .
C13 N1 C16 N8 135.7(3) . . . .
C13 N1 C16 N10 -48.8(4) . . . .
C13 N3 C14 N4 6.2(5) . . . .
C13 N3 C14 N6 179.3(3) . . . .
C13 N5 C15 N4 0.6(5) . . . .
C13 N5 C15 N7 -174.5(3) . . . .
C14 N3 C13 N1 173.3(3) . . . .
C14 N3 C13 N5 5.9(5) . . . .
C14 N4 C15 N5 9.2(5) . . . .
C14 N4 C15 N7 -175.8(3) . . . .
C15 N4 C14 N3 -12.7(5) . . . .
C15 N4 C14 N6 174.6(3) . . . .
C15 N5 C13 N1 -175.7(3) . . . .
C15 N5 C13 N3 -8.5(5) . . . .
C16 N1 C6 C1 -48.1(3) . . . .
C16 N1 C6 C5 133.0(3) . . . .
C16 N1 C13 N3 155.1(3) . . . .
C16 N1 C13 N5 -36.1(4) . . . .
C16 N8 C17 N9 -6.6(4) . . . .
C16 N8 C17 N11 174.4(3) . . . .
C16 N10 C18 N9 -5.6(5) . . . .
C16 N10 C18 N12 173.7(4) . . . .
C17 N8 C16 N1 -178.1(2) . . . .
C17 N8 C16 N10 7.1(5) . . . .
C17 N9 C18 N10 5.7(5) . . . .
C17 N9 C18 N12 -173.5(4) . . . .
C18 N9 C17 N8 0.8(5) . . . .
C18 N9 C17 N11 179.9(3) . . . .
C18 N10 C16 N1 -175.9(3) . . . .
C18 N10 C16 N8 -1.3(5) . . . .
